data_7031290
loop_
_publ_author_name
'Bagh, Bidraha'
'McKinty, Adam M.'
'Lough, Alan J.'
'Stephan, Douglas W.'

_publ_section_title
;
 1,2,3-Triazolylidene ruthenium(ii)(\h(6)-arene) complexes: synthesis,
 metallation and reactivity.
;
_journal_issue 34
_journal_name_full 'Dalton transactions (Cambridge, England : 2003)'
_journal_page_first 12842
_journal_paper_doi 10.1039/c4dt01174k
_journal_volume 43
_journal_year 2014
_chemical_formula_sum 'C30 H37 Cl4 N3 Ru'
_chemical_formula_weight 682.50
_space_group_IT_number 15
_symmetry_cell_setting monoclinic
_symmetry_space_group_name_Hall '-C 2yc'
_symmetry_space_group_name_H-M 'C 1 2/c 1'
_atom_sites_solution_hydrogens geom
_atom_sites_solution_primary direct
_atom_sites_solution_secondary difmap
_audit_creation_method SHELXL-97
_cell_angle_alpha 90.00
_cell_angle_beta 115.493(2)
_cell_angle_gamma 90.00
_cell_formula_units_Z 8
_cell_length_a 26.7702(11)
_cell_length_b 12.8893(4)
_cell_length_c 20.4331(7)
_cell_measurement_reflns_used 9994
_cell_measurement_temperature 150(2)
_cell_measurement_theta_max 27.53
_cell_measurement_theta_min 2.21
_cell_volume 6364.0(4)
_computing_cell_refinement 'Bruker SAINT'
_computing_data_collection 'Bruker APEX2'
_computing_data_reduction 'Bruker SAINT'
_computing_molecular_graphics 'Bruker SHELXTL'
_computing_publication_material 'Bruker SHELXTL'
_computing_structure_refinement 'SHELXL-97 (Sheldrick, 2008)'
_computing_structure_solution 'SHELXS-97 (Sheldrick, 2008)'
_diffrn_ambient_temperature 150(2)
_diffrn_measured_fraction_theta_full 0.996
_diffrn_measured_fraction_theta_max 0.996
_diffrn_measurement_device_type 'Bruker APEX-II CCD'
_diffrn_measurement_method '\f and \w scans'
_diffrn_radiation_monochromator graphite
_diffrn_radiation_source 'fine-focus sealed tube'
_diffrn_radiation_type MoK\a
_diffrn_radiation_wavelength 0.71073
_diffrn_reflns_av_R_equivalents 0.0411
_diffrn_reflns_av_sigmaI/netI 0.0432
_diffrn_reflns_limit_h_max 34
_diffrn_reflns_limit_h_min -34
_diffrn_reflns_limit_k_max 15
_diffrn_reflns_limit_k_min -16
_diffrn_reflns_limit_l_max 26
_diffrn_reflns_limit_l_min -24
_diffrn_reflns_number 28416
_diffrn_reflns_theta_full 27.55
_diffrn_reflns_theta_max 27.55
_diffrn_reflns_theta_min 1.69
_exptl_absorpt_coefficient_mu 0.852
_exptl_absorpt_correction_T_max 0.9196
_exptl_absorpt_correction_T_min 0.8481
_exptl_absorpt_correction_type multi-scan
_exptl_absorpt_process_details sadabs
_exptl_crystal_colour red
_exptl_crystal_density_diffrn 1.425
_exptl_crystal_density_method 'not measured'
_exptl_crystal_description bLOCK
_exptl_crystal_F_000 2800
_exptl_crystal_size_max 0.20
_exptl_crystal_size_mid 0.20
_exptl_crystal_size_min 0.10
_refine_diff_density_max 0.980
_refine_diff_density_min -1.106
_refine_diff_density_rms 0.093
_refine_ls_extinction_method none
_refine_ls_goodness_of_fit_ref 1.030
_refine_ls_hydrogen_treatment constr
_refine_ls_matrix_type full
_refine_ls_number_parameters 343
_refine_ls_number_reflns 7329
_refine_ls_number_restraints 0
_refine_ls_restrained_S_all 1.030
_refine_ls_R_factor_all 0.0687
_refine_ls_R_factor_gt 0.0451
_refine_ls_shift/su_max 0.000
_refine_ls_shift/su_mean 0.000
_refine_ls_structure_factor_coef Fsqd
_refine_ls_weighting_details 'calc w=1/[\s^2^(Fo^2^)+(0.0542P)^2^+20.9405P] where P=(Fo^2^+2Fc^2^)/3'
_refine_ls_weighting_scheme calc
_refine_ls_wR_factor_gt 0.1089
_refine_ls_wR_factor_ref 0.1226
_reflns_number_gt 5493
_reflns_number_total 7329
_reflns_threshold_expression >2sigma(I)
_cod_data_source_file c4dt01174k1.cif
_cod_data_source_block bid006_0m
_cod_depositor_comments
;
The following automatic conversions were performed:

'_symmetry_cell_setting' value 'Monoclinic' changed to 'monoclinic'
according to
/usr/data/users/saulius/crontab/automatic-downloads/rss-feeds/RSC/lib/dictionaries/cif_core.dic
dictionary named 'cif_core.dic' version 2.4.2 from 2011-04-26.

Automatic conversion script
Id: cif_fix_values 2281 2013-09-26 08:29:07Z andrius 

 Adding full bibliography for 7031290--7031295.cif.
;
_cod_original_sg_symbol_H-M C2/c
_cod_database_code 7031290

loop_
_symmetry_equiv_pos_as_xyz
'x, y, z'
'-x, y, -z+1/2'
'x+1/2, y+1/2, z'
'-x+1/2, y+1/2, -z+1/2'
'-x, -y, -z'
'x, -y, z-1/2'
'-x+1/2, -y+1/2, -z'
'x+1/2, -y+1/2, z-1/2'

loop_
_atom_site_label
_atom_site_type_symbol
_atom_site_fract_x
_atom_site_fract_y
_atom_site_fract_z
_atom_site_U_iso_or_equiv
_atom_site_adp_type
_atom_site_occupancy
_atom_site_symmetry_multiplicity
_atom_site_calc_flag
_atom_site_refinement_flags
Ru1 Ru 0.218078(12) 0.24120(2) 0.320319(14) 0.02534(10) Uani 1 1 d .
Cl1 Cl 0.21190(4) 0.07751(7) 0.25966(5) 0.0389(2) Uani 1 1 d .
Cl2 Cl 0.29489(4) 0.16024(7) 0.42315(4) 0.0304(2) Uani 1 1 d .
Cl3 Cl 0.04836(9) 0.18850(17) 0.43212(12) 0.1071(6) Uani 1 1 d .
Cl4 Cl 0.02874(14) 0.3860(2) 0.3631(2) 0.232(2) Uani 1 1 d .
N1 N 0.31843(13) 0.3029(2) 0.28426(15) 0.0323(7) Uani 1 1 d .
N2 N 0.33157(13) 0.3385(3) 0.23221(16) 0.0372(8) Uani 1 1 d .
N3 N 0.28326(13) 0.3442(2) 0.17574(15) 0.0308(7) Uani 1 1 d .
C23 C 0.12879(18) 0.2265(4) 0.2997(2) 0.0496(11) Uani 1 1 d .
C24 C 0.16117(17) 0.2353(3) 0.3751(2) 0.0411(10) Uani 1 1 d .
H24A H 0.1635 0.1746 0.4067 0.049 Uiso 1 1 calc R
C25 C 0.20001(17) 0.3158(3) 0.40355(19) 0.0359(9) Uani 1 1 d .
H25A H 0.2281 0.3104 0.4551 0.043 Uiso 1 1 calc R
C20 C 0.20689(18) 0.3949(3) 0.35974(19) 0.0359(9) Uani 1 1 d .
C26 C 0.2461(2) 0.4847(3) 0.3904(2) 0.0496(12) Uani 1 1 d .
H26A H 0.2606 0.5039 0.3545 0.059 Uiso 1 1 calc R
C27 C 0.2952(2) 0.4608(3) 0.4617(2) 0.0516(12) Uani 1 1 d .
H27A H 0.3152 0.4008 0.4556 0.077 Uiso 1 1 calc R
H27B H 0.2821 0.4452 0.4987 0.077 Uiso 1 1 calc R
H27C H 0.3199 0.5210 0.4770 0.077 Uiso 1 1 calc R
C28 C 0.2146(3) 0.5786(4) 0.4000(3) 0.0765(19) Uani 1 1 d .
H28A H 0.1828 0.5939 0.3539 0.115 Uiso 1 1 calc R
H28B H 0.2393 0.6389 0.4153 0.115 Uiso 1 1 calc R
H28C H 0.2016 0.5630 0.4371 0.115 Uiso 1 1 calc R
C21 C 0.17386(18) 0.3846(3) 0.2838(2) 0.0397(10) Uani 1 1 d .
H21A H 0.1827 0.4293 0.2501 0.048 Uiso 1 1 calc R
C22 C 0.13583(18) 0.3033(4) 0.2543(2) 0.0456(11) Uani 1 1 d .
H22A H 0.1189 0.2918 0.2007 0.055 Uiso 1 1 calc R
C29 C 0.0898(2) 0.1370(5) 0.2680(3) 0.0747(17) Uani 1 1 d .
H29A H 0.0536 0.1544 0.2661 0.112 Uiso 1 1 calc R
H29B H 0.1046 0.0754 0.2984 0.112 Uiso 1 1 calc R
H29C H 0.0859 0.1228 0.2189 0.112 Uiso 1 1 calc R
C1 C 0.26323(15) 0.2868(3) 0.26375(17) 0.0257(7) Uani 1 1 d .
C10 C 0.36481(18) 0.2898(5) 0.3576(2) 0.0614(14) Uani 1 1 d .
H10A H 0.3606 0.2224 0.3780 0.074 Uiso 1 1 calc R
H10B H 0.3628 0.3454 0.3898 0.074 Uiso 1 1 calc R
C11 C 0.42039(16) 0.2933(3) 0.35624(19) 0.0386(9) Uani 1 1 d .
C12 C 0.4518(2) 0.3839(4) 0.3766(2) 0.0489(11) Uani 1 1 d .
C13 C 0.5023(2) 0.3873(4) 0.3756(2) 0.0595(14) Uani 1 1 d .
H13A H 0.5234 0.4494 0.3897 0.071 Uiso 1 1 calc R
C14 C 0.52334(19) 0.3040(6) 0.3550(2) 0.0649(16) Uani 1 1 d .
C15 C 0.4924(2) 0.2132(5) 0.3348(2) 0.0585(13) Uani 1 1 d .
H15A H 0.5069 0.1546 0.3207 0.070 Uiso 1 1 calc R
C16 C 0.44046(19) 0.2062(3) 0.3350(2) 0.0455(10) Uani 1 1 d .
C19 C 0.4068(3) 0.1085(4) 0.3116(3) 0.084(2) Uani 1 1 d .
H19A H 0.4275 0.0562 0.2985 0.126 Uiso 1 1 calc R
H19B H 0.3718 0.1233 0.2695 0.126 Uiso 1 1 calc R
H19C H 0.3993 0.0824 0.3514 0.126 Uiso 1 1 calc R
C18 C 0.5800(2) 0.3062(9) 0.3543(4) 0.131(4) Uani 1 1 d .
H18A H 0.5967 0.3748 0.3697 0.196 Uiso 1 1 calc R
H18B H 0.5759 0.2919 0.3051 0.196 Uiso 1 1 calc R
H18C H 0.6038 0.2534 0.3876 0.196 Uiso 1 1 calc R
C17 C 0.4310(3) 0.4798(5) 0.3998(3) 0.087(2) Uani 1 1 d .
H17A H 0.4588 0.5351 0.4119 0.130 Uiso 1 1 calc R
H17B H 0.4246 0.4637 0.4423 0.130 Uiso 1 1 calc R
H17C H 0.3964 0.5029 0.3600 0.130 Uiso 1 1 calc R
C2 C 0.24065(15) 0.3141(2) 0.19038(18) 0.0259(7) Uani 1 1 d .
C4 C 0.18358(16) 0.3178(3) 0.13272(17) 0.0296(8) Uani 1 1 d .
C5 C 0.15365(19) 0.2273(3) 0.1040(2) 0.0408(10) Uani 1 1 d .
H5A H 0.1698 0.1616 0.1223 0.049 Uiso 1 1 calc R
C6 C 0.1006(2) 0.2325(4) 0.0492(2) 0.0563(13) Uani 1 1 d .
H6A H 0.0806 0.1704 0.0296 0.068 Uiso 1 1 calc R
C7 C 0.0765(2) 0.3273(4) 0.0227(2) 0.0584(13) Uani 1 1 d .
H7A H 0.0398 0.3305 -0.0146 0.070 Uiso 1 1 calc R
C8 C 0.1058(2) 0.4175(4) 0.0506(2) 0.0511(11) Uani 1 1 d .
H8A H 0.0894 0.4828 0.0320 0.061 Uiso 1 1 calc R
C9 C 0.15956(17) 0.4132(3) 0.10586(19) 0.0356(9) Uani 1 1 d .
H9A H 0.1796 0.4754 0.1250 0.043 Uiso 1 1 calc R
C3 C 0.28090(18) 0.3892(3) 0.1089(2) 0.0401(9) Uani 1 1 d .
H3A H 0.3185 0.4031 0.1146 0.060 Uiso 1 1 calc R
H3B H 0.2599 0.4542 0.0985 0.060 Uiso 1 1 calc R
H3C H 0.2626 0.3405 0.0688 0.060 Uiso 1 1 calc R
C30 C 0.0581(3) 0.3159(5) 0.4436(4) 0.096(2) Uani 1 1 d .
H30A H 0.0983 0.3302 0.4675 0.116 Uiso 1 1 calc R
H30B H 0.0420 0.3404 0.4763 0.116 Uiso 1 1 calc R

loop_
_atom_site_aniso_label
_atom_site_aniso_U_11
_atom_site_aniso_U_22
_atom_site_aniso_U_33
_atom_site_aniso_U_23
_atom_site_aniso_U_13
_atom_site_aniso_U_12
Ru1 0.03106(16) 0.02702(15) 0.01739(14) 0.00216(10) 0.00989(11) 0.00358(12)
Cl1 0.0530(6) 0.0274(4) 0.0278(4) -0.0025(3) 0.0093(4) -0.0019(4)
Cl2 0.0371(5) 0.0311(4) 0.0214(4) 0.0045(3) 0.0111(4) 0.0046(4)
Cl3 0.1009(14) 0.1134(15) 0.1160(15) -0.0120(12) 0.0552(12) -0.0260(12)
Cl4 0.141(3) 0.128(2) 0.313(5) 0.059(3) -0.010(3) 0.0301(19)
N1 0.0333(18) 0.0435(18) 0.0212(14) 0.0047(13) 0.0126(13) 0.0040(14)
N2 0.0314(18) 0.055(2) 0.0258(16) 0.0108(14) 0.0127(14) 0.0070(15)
N3 0.0375(18) 0.0332(16) 0.0228(15) 0.0072(12) 0.0141(14) 0.0086(14)
C23 0.035(2) 0.073(3) 0.043(2) -0.003(2) 0.019(2) 0.003(2)
C24 0.039(2) 0.056(3) 0.035(2) 0.0104(18) 0.0219(18) 0.012(2)
C25 0.044(2) 0.045(2) 0.0215(17) 0.0043(15) 0.0161(17) 0.0139(19)
C20 0.054(3) 0.0334(19) 0.0238(17) 0.0037(14) 0.0205(18) 0.0156(18)
C26 0.089(4) 0.030(2) 0.036(2) -0.0001(16) 0.033(2) 0.007(2)
C27 0.069(3) 0.042(2) 0.047(3) -0.010(2) 0.028(2) -0.003(2)
C28 0.128(5) 0.040(3) 0.050(3) -0.003(2) 0.028(3) 0.033(3)
C21 0.053(3) 0.044(2) 0.0276(19) 0.0093(16) 0.0222(19) 0.025(2)
C22 0.035(2) 0.072(3) 0.027(2) 0.0043(19) 0.0113(18) 0.019(2)
C29 0.044(3) 0.114(5) 0.064(3) -0.011(3) 0.021(3) -0.022(3)
C1 0.031(2) 0.0233(16) 0.0198(16) -0.0007(12) 0.0087(14) 0.0027(14)
C10 0.031(2) 0.122(4) 0.026(2) 0.018(2) 0.0069(18) 0.003(3)
C11 0.031(2) 0.057(2) 0.0229(18) 0.0153(17) 0.0071(16) -0.0034(19)
C12 0.050(3) 0.055(3) 0.030(2) 0.0124(19) 0.006(2) 0.004(2)
C13 0.052(3) 0.079(4) 0.040(3) 0.010(2) 0.013(2) -0.024(3)
C14 0.026(2) 0.130(5) 0.032(2) 0.007(3) 0.0065(19) -0.018(3)
C15 0.045(3) 0.090(4) 0.034(2) 0.003(2) 0.011(2) 0.022(3)
C16 0.044(3) 0.050(2) 0.030(2) 0.0088(18) 0.0034(19) -0.003(2)
C19 0.093(5) 0.057(3) 0.064(4) 0.006(3) -0.002(3) -0.026(3)
C18 0.038(3) 0.290(12) 0.071(4) -0.008(6) 0.029(3) -0.025(5)
C17 0.112(5) 0.064(4) 0.064(4) 0.008(3) 0.018(4) 0.022(4)
C2 0.034(2) 0.0203(15) 0.0229(16) 0.0018(12) 0.0120(15) 0.0031(14)
C4 0.038(2) 0.0331(18) 0.0172(15) 0.0030(13) 0.0117(15) 0.0001(16)
C5 0.052(3) 0.035(2) 0.0240(18) 0.0010(15) 0.0062(18) -0.0027(18)
C6 0.059(3) 0.058(3) 0.032(2) -0.002(2) 0.000(2) -0.017(2)
C7 0.045(3) 0.078(4) 0.029(2) 0.008(2) -0.005(2) 0.002(3)
C8 0.053(3) 0.056(3) 0.034(2) 0.013(2) 0.010(2) 0.016(2)
C9 0.042(2) 0.035(2) 0.0274(18) 0.0078(15) 0.0123(17) 0.0031(17)
C3 0.044(2) 0.053(2) 0.0278(19) 0.0151(17) 0.0192(18) 0.008(2)
C30 0.062(4) 0.091(5) 0.099(5) -0.034(4) -0.001(4) 0.010(4)

loop_
_atom_type_symbol
_atom_type_description
_atom_type_scat_dispersion_real
_atom_type_scat_dispersion_imag
_atom_type_scat_source
C C 0.0033 0.0016 'International Tables Vol C Tables 4.2.6.8 and 6.1.1.4'
H H 0.0000 0.0000 'International Tables Vol C Tables 4.2.6.8 and 6.1.1.4'
N N 0.0061 0.0033 'International Tables Vol C Tables 4.2.6.8 and 6.1.1.4'
Cl Cl 0.1484 0.1585 'International Tables Vol C Tables 4.2.6.8 and 6.1.1.4'
Ru Ru -1.2594 0.8363 'International Tables Vol C Tables 4.2.6.8 and 6.1.1.4'

loop_
_geom_angle_atom_site_label_1
_geom_angle_atom_site_label_2
_geom_angle_atom_site_label_3
_geom_angle
C1 Ru1 C21 85.95(14)
C1 Ru1 C22 103.04(15)
C21 Ru1 C22 37.82(17)
C1 Ru1 C25 133.17(14)
C21 Ru1 C25 67.51(13)
C22 Ru1 C25 79.44(15)
C1 Ru1 C20 98.73(13)
C21 Ru1 C20 38.12(14)
C22 Ru1 C20 68.68(16)
C25 Ru1 C20 37.75(14)
C1 Ru1 C24 164.85(14)
C21 Ru1 C24 79.14(15)
C22 Ru1 C24 66.41(15)
C25 Ru1 C24 36.98(15)
C20 Ru1 C24 67.72(15)
C1 Ru1 C23 137.98(15)
C21 Ru1 C23 67.99(18)
C22 Ru1 C23 37.46(17)
C25 Ru1 C23 66.99(16)
C20 Ru1 C23 81.03(17)
C24 Ru1 C23 36.56(15)
C1 Ru1 Cl1 83.66(9)
C21 Ru1 Cl1 131.86(11)
C22 Ru1 Cl1 100.11(13)
C25 Ru1 Cl1 142.71(11)
C20 Ru1 Cl1 168.79(11)
C24 Ru1 Cl1 108.33(12)
C23 Ru1 Cl1 89.85(13)
C1 Ru1 Cl2 97.04(10)
C21 Ru1 Cl2 142.88(11)
C22 Ru1 Cl2 159.67(11)
C25 Ru1 Cl2 84.55(10)
C20 Ru1 Cl2 105.35(10)
C24 Ru1 Cl2 93.28(11)
C23 Ru1 Cl2 123.79(12)
Cl1 Ru1 Cl2 85.12(3)
N2 N1 C1 115.3(3)
N2 N1 C10 116.7(3)
C1 N1 C10 127.9(3)
N3 N2 N1 102.8(3)
N2 N3 C2 113.2(3)
N2 N3 C3 118.3(3)
C2 N3 C3 128.2(3)
C24 C23 C22 117.6(4)
C24 C23 C29 121.3(4)
C22 C23 C29 121.1(4)
C24 C23 Ru1 71.6(2)
C22 C23 Ru1 68.6(2)
C29 C23 Ru1 129.1(4)
C25 C24 C23 120.6(4)
C25 C24 Ru1 69.0(2)
C23 C24 Ru1 71.8(2)
C25 C24 H24A 118.8
C23 C24 H24A 118.8
Ru1 C24 H24A 118.8
C24 C25 C20 122.9(3)
C24 C25 Ru1 74.0(2)
C20 C25 Ru1 72.10(19)
C24 C25 H25A 118.2
C20 C25 H25A 118.2
Ru1 C25 H25A 118.2
C25 C20 C21 115.6(4)
C25 C20 C26 123.0(3)
C21 C20 C26 121.4(3)
C25 C20 Ru1 70.1(2)
C21 C20 Ru1 68.7(2)
C26 C20 Ru1 131.4(3)
C20 C26 C27 113.9(3)
C20 C26 C28 109.6(4)
C27 C26 C28 109.5(4)
C20 C26 H26A 107.9
C27 C26 H26A 107.9
C28 C26 H26A 107.9
C26 C27 H27A 109.5
C26 C27 H27B 109.5
H27A C27 H27B 109.5
C26 C27 H27C 109.5
H27A C27 H27C 109.5
H27B C27 H27C 109.5
C26 C28 H28A 109.5
C26 C28 H28B 109.5
H28A C28 H28B 109.5
C26 C28 H28C 109.5
H28A C28 H28C 109.5
H28B C28 H28C 109.5
C22 C21 C20 122.2(4)
C22 C21 Ru1 72.3(2)
C20 C21 Ru1 73.2(2)
C22 C21 H21A 118.5
C20 C21 H21A 118.5
Ru1 C21 H21A 118.5
C21 C22 C23 121.0(4)
C21 C22 Ru1 69.8(2)
C23 C22 Ru1 73.9(2)
C21 C22 H22A 119.0
C23 C22 H22A 119.0
Ru1 C22 H22A 119.0
C23 C29 H29A 109.5
C23 C29 H29B 109.5
H29A C29 H29B 109.5
C23 C29 H29C 109.5
H29A C29 H29C 109.5
H29B C29 H29C 109.5
N1 C1 C2 101.6(3)
N1 C1 Ru1 132.9(2)
C2 C1 Ru1 125.4(3)
N1 C10 C11 112.5(3)
N1 C10 H10A 109.1
C11 C10 H10A 109.1
N1 C10 H10B 109.1
C11 C10 H10B 109.1
H10A C10 H10B 107.8
C16 C11 C12 120.3(4)
C16 C11 C10 120.0(4)
C12 C11 C10 119.7(5)
C13 C12 C11 119.8(5)
C13 C12 C17 118.6(5)
C11 C12 C17 121.6(5)
C14 C13 C12 121.7(5)
C14 C13 H13A 119.1
C12 C13 H13A 119.1
C13 C14 C15 118.8(4)
C13 C14 C18 122.4(6)
C15 C14 C18 118.8(7)
C14 C15 C16 121.5(5)
C14 C15 H15A 119.3
C16 C15 H15A 119.3
C11 C16 C15 117.9(4)
C11 C16 C19 121.1(5)
C15 C16 C19 121.0(5)
C16 C19 H19A 109.5
C16 C19 H19B 109.5
H19A C19 H19B 109.5
C16 C19 H19C 109.5
H19A C19 H19C 109.5
H19B C19 H19C 109.5
C14 C18 H18A 109.5
C14 C18 H18B 109.5
H18A C18 H18B 109.5
C14 C18 H18C 109.5
H18A C18 H18C 109.5
H18B C18 H18C 109.5
C12 C17 H17A 109.5
C12 C17 H17B 109.5
H17A C17 H17B 109.5
C12 C17 H17C 109.5
H17A C17 H17C 109.5
H17B C17 H17C 109.5
N3 C2 C1 107.0(3)
N3 C2 C4 119.7(3)
C1 C2 C4 133.3(3)
C9 C4 C5 119.4(4)
C9 C4 C2 119.3(3)
C5 C4 C2 121.3(3)
C6 C5 C4 120.3(4)
C6 C5 H5A 119.9
C4 C5 H5A 119.9
C7 C6 C5 120.4(4)
C7 C6 H6A 119.8
C5 C6 H6A 119.8
C6 C7 C8 119.7(4)
C6 C7 H7A 120.1
C8 C7 H7A 120.1
C7 C8 C9 120.4(4)
C7 C8 H8A 119.8
C9 C8 H8A 119.8
C4 C9 C8 119.7(4)
C4 C9 H9A 120.1
C8 C9 H9A 120.1
N3 C3 H3A 109.5
N3 C3 H3B 109.5
H3A C3 H3B 109.5
N3 C3 H3C 109.5
H3A C3 H3C 109.5
H3B C3 H3C 109.5
Cl3 C30 Cl4 113.6(4)
Cl3 C30 H30A 108.8
Cl4 C30 H30A 108.8
Cl3 C30 H30B 108.8
Cl4 C30 H30B 108.8
H30A C30 H30B 107.7

loop_
_geom_bond_atom_site_label_1
_geom_bond_atom_site_label_2
_geom_bond_distance
Ru1 C1 2.084(3)
Ru1 C21 2.148(4)
Ru1 C22 2.180(4)
Ru1 C25 2.182(3)
Ru1 C20 2.207(3)
Ru1 C24 2.246(4)
Ru1 C23 2.249(4)
Ru1 Cl1 2.4163(9)
Ru1 Cl2 2.4522(9)
Cl3 C30 1.664(7)
Cl4 C30 1.738(8)
N1 N2 1.337(4)
N1 C1 1.367(5)
N1 C10 1.488(5)
N2 N3 1.313(4)
N3 C2 1.354(4)
N3 C3 1.460(4)
C23 C24 1.410(6)
C23 C22 1.424(6)
C23 C29 1.502(7)
C24 C25 1.406(6)
C24 H24A 1.0000
C25 C20 1.420(5)
C25 H25A 1.0000
C20 C21 1.423(5)
C20 C26 1.506(6)
C26 C27 1.515(6)
C26 C28 1.536(6)
C26 H26A 1.0000
C27 H27A 0.9800
C27 H27B 0.9800
C27 H27C 0.9800
C28 H28A 0.9800
C28 H28B 0.9800
C28 H28C 0.9800
C21 C22 1.403(6)
C21 H21A 1.0000
C22 H22A 1.0000
C29 H29A 0.9800
C29 H29B 0.9800
C29 H29C 0.9800
C1 C2 1.399(4)
C10 C11 1.501(6)
C10 H10A 0.9900
C10 H10B 0.9900
C11 C16 1.392(6)
C11 C12 1.393(6)
C12 C13 1.361(7)
C12 C17 1.512(7)
C13 C14 1.360(8)
C13 H13A 0.9500
C14 C15 1.391(8)
C14 C18 1.522(7)
C15 C16 1.394(7)
C15 H15A 0.9500
C16 C19 1.501(7)
C19 H19A 0.9800
C19 H19B 0.9800
C19 H19C 0.9800
C18 H18A 0.9800
C18 H18B 0.9800
C18 H18C 0.9800
C17 H17A 0.9800
C17 H17B 0.9800
C17 H17C 0.9800
C2 C4 1.475(5)
C4 C9 1.387(5)
C4 C5 1.394(5)
C5 C6 1.381(6)
C5 H5A 0.9500
C6 C7 1.379(7)
C6 H6A 0.9500
C7 C8 1.382(7)
C7 H7A 0.9500
C8 C9 1.396(6)
C8 H8A 0.9500
C9 H9A 0.9500
C3 H3A 0.9800
C3 H3B 0.9800
C3 H3C 0.9800
C30 H30A 0.9900
C30 H30B 0.9900

loop_
_geom_torsion_atom_site_label_1
_geom_torsion_atom_site_label_2
_geom_torsion_atom_site_label_3
_geom_torsion_atom_site_label_4
_geom_torsion
C1 N1 N2 N3 -0.9(4)
C10 N1 N2 N3 -178.5(4)
N1 N2 N3 C2 0.2(4)
N1 N2 N3 C3 174.9(3)
C1 Ru1 C23 C24 -157.6(2)
C21 Ru1 C23 C24 -101.8(3)
C22 Ru1 C23 C24 -130.9(4)
C25 Ru1 C23 C24 -27.8(2)
C20 Ru1 C23 C24 -64.4(3)
Cl1 Ru1 C23 C24 122.1(3)
Cl2 Ru1 C23 C24 38.1(3)
C1 Ru1 C23 C22 -26.6(4)
C21 Ru1 C23 C22 29.2(2)
C25 Ru1 C23 C22 103.1(3)
C20 Ru1 C23 C22 66.5(3)
C24 Ru1 C23 C22 130.9(4)
Cl1 Ru1 C23 C22 -107.0(3)
Cl2 Ru1 C23 C22 169.0(2)
C1 Ru1 C23 C29 86.7(5)
C21 Ru1 C23 C29 142.5(5)
C22 Ru1 C23 C29 113.3(5)
C25 Ru1 C23 C29 -143.6(5)
C20 Ru1 C23 C29 179.8(5)
C24 Ru1 C23 C29 -115.8(6)
Cl1 Ru1 C23 C29 6.3(4)
Cl2 Ru1 C23 C29 -77.7(5)
C22 C23 C24 C25 -1.8(6)
C29 C23 C24 C25 175.9(4)
Ru1 C23 C24 C25 50.8(4)
C22 C23 C24 Ru1 -52.6(3)
C29 C23 C24 Ru1 125.1(5)
C1 Ru1 C24 C25 -56.5(6)
C21 Ru1 C24 C25 -66.9(2)
C22 Ru1 C24 C25 -104.3(3)
C20 Ru1 C24 C25 -28.8(2)
C23 Ru1 C24 C25 -134.4(4)
Cl1 Ru1 C24 C25 162.4(2)
Cl2 Ru1 C24 C25 76.5(2)
C1 Ru1 C24 C23 78.0(6)
C21 Ru1 C24 C23 67.6(3)
C22 Ru1 C24 C23 30.1(3)
C25 Ru1 C24 C23 134.4(4)
C20 Ru1 C24 C23 105.6(3)
Cl1 Ru1 C24 C23 -63.2(3)
Cl2 Ru1 C24 C23 -149.1(3)
C23 C24 C25 C20 3.5(6)
Ru1 C24 C25 C20 55.6(3)
C23 C24 C25 Ru1 -52.0(4)
C1 Ru1 C25 C24 162.6(2)
C21 Ru1 C25 C24 102.2(3)
C22 Ru1 C25 C24 64.6(3)
C20 Ru1 C25 C24 133.3(4)
C23 Ru1 C25 C24 27.5(2)
Cl1 Ru1 C25 C24 -28.3(3)
Cl2 Ru1 C25 C24 -102.8(2)
C1 Ru1 C25 C20 29.3(3)
C21 Ru1 C25 C20 -31.1(2)
C22 Ru1 C25 C20 -68.7(3)
C24 Ru1 C25 C20 -133.3(4)
C23 Ru1 C25 C20 -105.8(3)
Cl1 Ru1 C25 C20 -161.55(19)
Cl2 Ru1 C25 C20 123.9(2)
C24 C25 C20 C21 -3.4(5)
Ru1 C25 C20 C21 53.0(3)
C24 C25 C20 C26 176.4(4)
Ru1 C25 C20 C26 -127.2(4)
C24 C25 C20 Ru1 -56.4(3)
C1 Ru1 C20 C25 -158.8(2)
C21 Ru1 C20 C25 129.3(4)
C22 Ru1 C20 C25 100.5(3)
C24 Ru1 C20 C25 28.2(2)
C23 Ru1 C20 C25 63.7(3)
Cl1 Ru1 C20 C25 99.7(5)
Cl2 Ru1 C20 C25 -59.0(2)
C1 Ru1 C20 C21 71.9(3)
C22 Ru1 C20 C21 -28.8(2)
C25 Ru1 C20 C21 -129.3(4)
C24 Ru1 C20 C21 -101.1(3)
C23 Ru1 C20 C21 -65.6(3)
Cl1 Ru1 C20 C21 -29.6(7)
Cl2 Ru1 C20 C21 171.7(2)
C1 Ru1 C20 C26 -41.8(3)
C21 Ru1 C20 C26 -113.6(4)
C22 Ru1 C20 C26 -142.5(4)
C25 Ru1 C20 C26 117.0(4)
C24 Ru1 C20 C26 145.3(4)
C23 Ru1 C20 C26 -179.2(4)
Cl1 Ru1 C20 C26 -143.3(4)
Cl2 Ru1 C20 C26 58.0(3)
C25 C20 C26 C27 27.6(6)
C21 C20 C26 C27 -152.6(4)
Ru1 C20 C26 C27 -64.3(5)
C25 C20 C26 C28 -95.5(5)
C21 C20 C26 C28 84.3(5)
Ru1 C20 C26 C28 172.6(3)
C25 C20 C21 C22 1.8(5)
C26 C20 C21 C22 -178.0(4)
Ru1 C20 C21 C22 55.6(3)
C25 C20 C21 Ru1 -53.8(3)
C26 C20 C21 Ru1 126.5(4)
C1 Ru1 C21 C22 117.4(2)
C25 Ru1 C21 C22 -102.1(3)
C20 Ru1 C21 C22 -132.9(4)
C24 Ru1 C21 C22 -65.3(2)
C23 Ru1 C21 C22 -28.9(2)
Cl1 Ru1 C21 C22 39.6(3)
Cl2 Ru1 C21 C22 -146.3(2)
C1 Ru1 C21 C20 -109.7(3)
C22 Ru1 C21 C20 132.9(4)
C25 Ru1 C21 C20 30.8(2)
C24 Ru1 C21 C20 67.6(3)
C23 Ru1 C21 C20 104.0(3)
Cl1 Ru1 C21 C20 172.58(19)
Cl2 Ru1 C21 C20 -13.3(3)
C20 C21 C22 C23 -0.3(6)
Ru1 C21 C22 C23 55.6(4)
C20 C21 C22 Ru1 -56.0(3)
C24 C23 C22 C21 0.3(6)
C29 C23 C22 C21 -177.4(4)
Ru1 C23 C22 C21 -53.8(3)
C24 C23 C22 Ru1 54.0(4)
C29 C23 C22 Ru1 -123.7(4)
C1 Ru1 C22 C21 -65.4(2)
C25 Ru1 C22 C21 66.8(2)
C20 Ru1 C22 C21 29.0(2)
C24 Ru1 C22 C21 103.1(3)
C23 Ru1 C22 C21 132.6(4)
Cl1 Ru1 C22 C21 -151.1(2)
Cl2 Ru1 C22 C21 105.4(4)
C1 Ru1 C22 C23 162.1(3)
C21 Ru1 C22 C23 -132.6(4)
C25 Ru1 C22 C23 -65.8(3)
C20 Ru1 C22 C23 -103.5(3)
C24 Ru1 C22 C23 -29.4(3)
Cl1 Ru1 C22 C23 76.3(3)
Cl2 Ru1 C22 C23 -27.1(5)
N2 N1 C1 C2 1.2(4)
C10 N1 C1 C2 178.5(4)
N2 N1 C1 Ru1 -176.1(3)
C10 N1 C1 Ru1 1.2(6)
C21 Ru1 C1 N1 121.8(3)
C22 Ru1 C1 N1 155.8(3)
C25 Ru1 C1 N1 68.1(4)
C20 Ru1 C1 N1 85.8(3)
C24 Ru1 C1 N1 111.5(6)
C23 Ru1 C1 N1 172.0(3)
Cl1 Ru1 C1 N1 -105.3(3)
Cl2 Ru1 C1 N1 -21.0(3)
C21 Ru1 C1 C2 -54.9(3)
C22 Ru1 C1 C2 -20.9(3)
C25 Ru1 C1 C2 -108.6(3)
C20 Ru1 C1 C2 -91.0(3)
C24 Ru1 C1 C2 -65.2(6)
C23 Ru1 C1 C2 -4.7(4)
Cl1 Ru1 C1 C2 78.0(3)
Cl2 Ru1 C1 C2 162.3(3)
N2 N1 C10 C11 -14.6(6)
C1 N1 C10 C11 168.1(4)
N1 C10 C11 C16 -79.4(5)
N1 C10 C11 C12 100.8(5)
C16 C11 C12 C13 0.1(6)
C10 C11 C12 C13 179.8(4)
C16 C11 C12 C17 179.8(4)
C10 C11 C12 C17 -0.4(6)
C11 C12 C13 C14 0.1(7)
C17 C12 C13 C14 -179.7(4)
C12 C13 C14 C15 -0.3(7)
C12 C13 C14 C18 -179.4(5)
C13 C14 C15 C16 0.4(7)
C18 C14 C15 C16 179.5(5)
C12 C11 C16 C15 0.0(6)
C10 C11 C16 C15 -179.8(4)
C12 C11 C16 C19 -178.9(4)
C10 C11 C16 C19 1.3(6)
C14 C15 C16 C11 -0.2(6)
C14 C15 C16 C19 178.7(4)
N2 N3 C2 C1 0.5(4)
C3 N3 C2 C1 -173.5(3)
N2 N3 C2 C4 178.9(3)
C3 N3 C2 C4 4.9(5)
N1 C1 C2 N3 -0.9(4)
Ru1 C1 C2 N3 176.6(2)
N1 C1 C2 C4 -179.1(4)
Ru1 C1 C2 C4 -1.5(5)
N3 C2 C4 C9 -67.2(4)
C1 C2 C4 C9 110.7(4)
N3 C2 C4 C5 111.8(4)
C1 C2 C4 C5 -70.2(5)
C9 C4 C5 C6 0.2(6)
C2 C4 C5 C6 -178.9(4)
C4 C5 C6 C7 -0.6(7)
C5 C6 C7 C8 0.8(8)
C6 C7 C8 C9 -0.6(7)
C5 C4 C9 C8 0.0(6)
C2 C4 C9 C8 179.1(4)
C7 C8 C9 C4 0.2(7)
